data_1501980
loop_
_publ_author_name
'Emerson, Christopher R.'
'Zakharov, Lev N.'
'Blakemore, Paul R.'

_publ_section_title
;
 Iterative stereospecific reagent-controlled homologation using a
 functionalized \a-chloroalkyllithium: synthesis of cyclic targets related
 to epibatidine.
;
_journal_issue 6
_journal_name_full 'Organic letters'
_journal_page_first 1318
_journal_page_last 1321
_journal_paper_doi 10.1021/ol103170y
_journal_volume 13
_journal_year 2011
_chemical_absolute_configuration ad
_chemical_formula_moiety 'C15 H20 Cl N O5'
_chemical_formula_sum 'C15 H20 Cl N O5'
_chemical_formula_weight 329.77
_chemical_name_systematic
;

 ?

;
_space_group_IT_number 19
_symmetry_cell_setting orthorhombic
_symmetry_space_group_name_Hall 'P 2ac 2ab'
_symmetry_space_group_name_H-M 'P 21 21 21'
_atom_sites_solution_hydrogens difmap
_atom_sites_solution_primary direct
_atom_sites_solution_secondary difmap
_audit_creation_method SHELXLTL
_cell_angle_alpha 90.00
_cell_angle_beta 90.00
_cell_angle_gamma 90.00
_cell_formula_units_Z 4
_cell_length_a 8.0356(7)
_cell_length_b 11.0921(10)
_cell_length_c 17.5466(16)
_cell_measurement_reflns_used 9194
_cell_measurement_temperature 173(2)
_cell_measurement_theta_max 28.12
_cell_measurement_theta_min 2.17
_cell_volume 1564.0(2)
_computing_cell_refinement 'Bruker SAINT'
_computing_data_collection 'Bruker SMART'
_computing_data_reduction 'Bruker SAINT'
_computing_molecular_graphics 'Bruker SHELXTL'
_computing_publication_material 'Bruker SHELXTL'
_computing_structure_refinement 'Bruker SHELXTL'
_computing_structure_solution 'Bruker SHELXTL'
_diffrn_ambient_temperature 173(2)
_diffrn_measured_fraction_theta_full 1.000
_diffrn_measured_fraction_theta_max 1.000
_diffrn_measurement_device_type 'Bruker Apex CCD area detector'
_diffrn_measurement_method 'phi and omega scans'
_diffrn_radiation_monochromator graphite
_diffrn_radiation_source 'fine-focus sealed tube'
_diffrn_radiation_type MoK\a
_diffrn_radiation_wavelength 0.71073
_diffrn_reflns_av_R_equivalents 0.0179
_diffrn_reflns_av_sigmaI/netI 0.0133
_diffrn_reflns_limit_h_max 10
_diffrn_reflns_limit_h_min -10
_diffrn_reflns_limit_k_max 14
_diffrn_reflns_limit_k_min -14
_diffrn_reflns_limit_l_max 22
_diffrn_reflns_limit_l_min -22
_diffrn_reflns_number 17516
_diffrn_reflns_theta_full 26.98
_diffrn_reflns_theta_max 26.98
_diffrn_reflns_theta_min 2.17
_exptl_absorpt_coefficient_mu 0.267
_exptl_absorpt_correction_T_max 0.9635
_exptl_absorpt_correction_T_min 0.9029
_exptl_absorpt_correction_type multi-scan
_exptl_absorpt_process_details SADABS
_exptl_crystal_colour colorless
_exptl_crystal_density_diffrn 1.401
_exptl_crystal_density_method 'not measured'
_exptl_crystal_description block
_exptl_crystal_F_000 696
_exptl_crystal_size_max 0.39
_exptl_crystal_size_mid 0.23
_exptl_crystal_size_min 0.14
_refine_diff_density_max 0.271
_refine_diff_density_min -0.151
_refine_diff_density_rms 0.042
_refine_ls_abs_structure_details 'Flack H D (1983), Acta Cryst. A39, 876-881'
_refine_ls_abs_structure_Flack 0.00(4)
_refine_ls_extinction_method none
_refine_ls_goodness_of_fit_ref 1.040
_refine_ls_hydrogen_treatment refall
_refine_ls_matrix_type full
_refine_ls_number_parameters 279
_refine_ls_number_reflns 3419
_refine_ls_number_restraints 0
_refine_ls_restrained_S_all 1.040
_refine_ls_R_factor_all 0.0300
_refine_ls_R_factor_gt 0.0291
_refine_ls_shift/su_max 0.001
_refine_ls_shift/su_mean 0.000
_refine_ls_structure_factor_coef Fsqd
_refine_ls_weighting_details 'calc w=1/[\s^2^(Fo^2^)+(0.0575P)^2^+0.1147P] where P=(Fo^2^+2Fc^2^)/3'
_refine_ls_weighting_scheme calc
_refine_ls_wR_factor_gt 0.0777
_refine_ls_wR_factor_ref 0.0788
_reflns_number_gt 3324
_reflns_number_total 3419
_reflns_threshold_expression >2sigma(I)
_cod_data_source_file ol103170y_si_003.cif
_cod_data_source_block pb28(RRDD17)
_cod_depositor_comments
;
The following automatic conversions were performed:

'_symmetry_cell_setting' value 'Orthorhombic' changed to
'orthorhombic' according to
/home/saulius/struct/CIF-dictionaries/cif_core.dic dictionary named
'cif_core.dic' version 2.4.1 from 2010-06-29.

Automatic conversion script
Id: cif_fix_values 1715 2011-07-08 13:25:40Z adriana 
;
_cod_original_sg_symbol_H-M P2(1)2(1)2(1)
_cod_database_code 1501980

loop_
_symmetry_equiv_pos_as_xyz
'x, y, z'
'-x+1/2, -y, z+1/2'
'-x, y+1/2, -z+1/2'
'x+1/2, -y+1/2, -z'

loop_
_atom_site_label
_atom_site_type_symbol
_atom_site_fract_x
_atom_site_fract_y
_atom_site_fract_z
_atom_site_U_iso_or_equiv
_atom_site_adp_type
_atom_site_occupancy
_atom_site_symmetry_multiplicity
_atom_site_calc_flag
Cl1 Cl 0.67634(4) 0.28942(3) 0.84934(2) 0.03296(10) Uani 1 1 d
O1 O -0.20465(13) 0.63303(11) 0.83822(6) 0.0352(2) Uani 1 1 d
O2 O 0.05023(16) 0.70878(11) 1.04174(6) 0.0381(2) Uani 1 1 d
O3 O -0.02361(16) 0.51622(10) 1.01891(6) 0.0390(3) Uani 1 1 d
O4 O -0.08393(15) 0.45212(10) 0.58318(6) 0.0363(3) Uani 1 1 d
O5 O 0.04547(18) 0.62367(11) 0.61518(6) 0.0454(3) Uani 1 1 d
N1 N 0.50418(14) 0.47792(11) 0.80721(7) 0.0278(2) Uani 1 1 d
C1 C 0.49112(17) 0.36330(13) 0.82812(7) 0.0259(3) Uani 1 1 d
C2 C 0.34316(18) 0.30088(13) 0.83407(10) 0.0342(3) Uani 1 1 d
C3 C 0.19827(19) 0.36194(13) 0.81680(9) 0.0327(3) Uani 1 1 d
C4 C 0.20479(17) 0.48268(12) 0.79447(7) 0.0248(3) Uani 1 1 d
C5 C 0.36130(17) 0.53516(13) 0.79082(8) 0.0271(3) Uani 1 1 d
C6 C 0.04830(17) 0.55488(12) 0.77882(8) 0.0250(3) Uani 1 1 d
C7 C -0.05377(17) 0.56963(12) 0.85325(8) 0.0266(3) Uani 1 1 d
C8 C 0.04164(19) 0.64264(13) 0.91231(8) 0.0299(3) Uani 1 1 d
C9 C -0.03801(19) 0.63515(13) 0.98986(8) 0.0295(3) Uani 1 1 d
C10 C 0.0088(2) 0.66049(16) 1.11442(9) 0.0377(3) Uani 1 1 d
C11 C -0.0072(2) 0.52645(15) 1.09974(8) 0.0348(3) Uani 1 1 d
C12 C -0.05830(17) 0.49783(13) 0.71565(8) 0.0277(3) Uani 1 1 d
C13 C 0.02117(18) 0.50324(14) 0.63839(8) 0.0304(3) Uani 1 1 d
C14 C -0.0331(3) 0.5037(2) 0.51236(10) 0.0482(4) Uani 1 1 d
C15 C 0.0523(4) 0.6191(2) 0.53341(10) 0.0637(7) Uani 1 1 d
H1O H -0.274(3) 0.579(2) 0.8297(14) 0.061(7) Uiso 1 1 d
H2 H 0.342(2) 0.2147(18) 0.8511(10) 0.040(5) Uiso 1 1 d
H3 H 0.091(2) 0.3201(16) 0.8236(11) 0.038(5) Uiso 1 1 d
H5 H 0.373(2) 0.6203(16) 0.7760(9) 0.026(4) Uiso 1 1 d
D6 H 0.0767(19) 0.6345(14) 0.7629(8) 0.015(3) Uiso 1 1 d
D7 H -0.0787(18) 0.4874(13) 0.8750(8) 0.014(3) Uiso 1 1 d
H8A H 0.152(3) 0.6122(18) 0.9158(11) 0.044(5) Uiso 1 1 d
H8B H 0.046(2) 0.7215(17) 0.8961(10) 0.030(4) Uiso 1 1 d
H9 H -0.154(2) 0.6549(15) 0.9901(9) 0.024(4) Uiso 1 1 d
H10A H -0.099(3) 0.696(2) 1.1339(14) 0.060(7) Uiso 1 1 d
H10B H 0.099(3) 0.6828(17) 1.1460(12) 0.041(5) Uiso 1 1 d
H11A H -0.106(3) 0.4900(18) 1.1234(12) 0.047(6) Uiso 1 1 d
H11B H 0.092(3) 0.4848(18) 1.1173(12) 0.043(5) Uiso 1 1 d
H12A H -0.088(2) 0.4131(17) 0.7280(11) 0.036(5) Uiso 1 1 d
H12B H -0.168(2) 0.5420(15) 0.7106(10) 0.031(4) Uiso 1 1 d
H13 H 0.123(3) 0.4574(18) 0.6379(11) 0.040(5) Uiso 1 1 d
H14A H 0.036(3) 0.450(3) 0.4918(17) 0.080(9) Uiso 1 1 d
H14B H -0.140(4) 0.522(3) 0.4861(15) 0.074(8) Uiso 1 1 d
H15A H 0.185(6) 0.621(4) 0.518(2) 0.154(16) Uiso 1 1 d
H15B H -0.025(3) 0.687(2) 0.5158(17) 0.082(9) Uiso 1 1 d

loop_
_atom_site_aniso_label
_atom_site_aniso_U_11
_atom_site_aniso_U_22
_atom_site_aniso_U_33
_atom_site_aniso_U_23
_atom_site_aniso_U_13
_atom_site_aniso_U_12
Cl1 0.02717(16) 0.03235(16) 0.03935(18) -0.00219(14) -0.00435(14) 0.00804(13)
O1 0.0258(5) 0.0394(6) 0.0404(6) -0.0070(5) -0.0027(4) 0.0050(5)
O2 0.0546(6) 0.0333(5) 0.0263(5) -0.0013(4) -0.0049(5) -0.0119(5)
O3 0.0574(7) 0.0289(5) 0.0307(5) -0.0008(4) 0.0030(5) -0.0055(5)
O4 0.0457(6) 0.0384(6) 0.0246(5) -0.0023(4) -0.0043(5) -0.0116(5)
O5 0.0656(8) 0.0447(6) 0.0261(5) 0.0014(5) -0.0032(5) -0.0271(6)
N1 0.0241(6) 0.0298(6) 0.0296(6) -0.0001(5) -0.0013(4) -0.0002(5)
C1 0.0242(6) 0.0275(6) 0.0258(6) -0.0029(5) -0.0034(5) 0.0049(5)
C2 0.0308(7) 0.0247(6) 0.0469(8) 0.0014(6) -0.0053(6) 0.0004(6)
C3 0.0263(7) 0.0290(7) 0.0427(8) 0.0019(6) -0.0052(6) -0.0039(6)
C4 0.0247(6) 0.0276(6) 0.0220(6) -0.0016(5) -0.0019(5) 0.0010(5)
C5 0.0252(6) 0.0289(7) 0.0273(6) 0.0025(5) -0.0009(5) 0.0009(5)
C6 0.0229(6) 0.0268(6) 0.0253(6) 0.0005(5) -0.0017(5) -0.0014(5)
C7 0.0246(6) 0.0289(6) 0.0261(6) -0.0006(5) -0.0016(5) -0.0010(5)
C8 0.0311(7) 0.0300(7) 0.0287(7) -0.0002(5) -0.0008(6) -0.0058(6)
C9 0.0301(7) 0.0299(7) 0.0285(7) -0.0036(5) -0.0011(5) -0.0018(6)
C10 0.0460(9) 0.0408(8) 0.0265(6) -0.0009(6) -0.0006(7) -0.0019(7)
C11 0.0337(8) 0.0404(8) 0.0304(7) 0.0042(6) 0.0010(6) -0.0010(7)
C12 0.0238(6) 0.0347(7) 0.0245(6) 0.0014(6) -0.0035(5) -0.0022(6)
C13 0.0263(6) 0.0376(7) 0.0273(7) -0.0016(6) -0.0018(5) -0.0005(6)
C14 0.0598(11) 0.0584(11) 0.0264(7) -0.0030(7) 0.0006(8) -0.0182(10)
C15 0.0993(18) 0.0650(13) 0.0266(8) 0.0087(8) -0.0086(10) -0.0373(14)

loop_
_atom_type_symbol
_atom_type_description
_atom_type_scat_dispersion_real
_atom_type_scat_dispersion_imag
_atom_type_scat_source
C C 0.0033 0.0016 'International Tables Vol C Tables 4.2.6.8 and 6.1.1.4'
H H 0.0000 0.0000 'International Tables Vol C Tables 4.2.6.8 and 6.1.1.4'
N N 0.0061 0.0033 'International Tables Vol C Tables 4.2.6.8 and 6.1.1.4'
O O 0.0106 0.0060 'International Tables Vol C Tables 4.2.6.8 and 6.1.1.4'
Cl Cl 0.1484 0.1585 'International Tables Vol C Tables 4.2.6.8 and 6.1.1.4'

loop_
_geom_angle_atom_site_label_1
_geom_angle_atom_site_label_2
_geom_angle_atom_site_label_3
_geom_angle
C7 O1 H1O 104.3(17)
C9 O2 C10 104.03(12)
C9 O3 C11 106.88(11)
C13 O4 C14 105.47(12)
C13 O5 C15 105.09(13)
C1 N1 C5 116.38(12)
N1 C1 C2 124.72(13)
N1 C1 Cl1 116.28(11)
C2 C1 Cl1 119.00(11)
C3 C2 C1 117.64(13)
C3 C2 H2 121.6(11)
C1 C2 H2 120.8(11)
C2 C3 C4 120.02(14)
C2 C3 H3 118.7(11)
C4 C3 H3 121.2(11)
C5 C4 C3 116.71(13)
C5 C4 C6 121.46(12)
C3 C4 C6 121.76(12)
N1 C5 C4 124.52(13)
N1 C5 H5 115.5(10)
C4 C5 H5 120.0(10)
C4 C6 C12 112.05(11)
C4 C6 C7 109.99(11)
C12 C6 C7 110.85(11)
C4 C6 D6 110.1(9)
C12 C6 D6 107.6(9)
C7 C6 D6 106.0(9)
O1 C7 C8 106.96(11)
O1 C7 C6 110.24(12)
C8 C7 C6 111.29(12)
O1 C7 D7 110.3(8)
C8 C7 D7 108.8(8)
C6 C7 D7 109.2(8)
C9 C8 C7 111.82(12)
C9 C8 H8A 108.6(12)
C7 C8 H8A 108.9(12)
C9 C8 H8B 110.3(11)
C7 C8 H8B 108.3(11)
H8A C8 H8B 108.9(17)
O2 C9 O3 105.36(12)
O2 C9 C8 109.68(12)
O3 C9 C8 109.95(12)
O2 C9 H9 110.7(10)
O3 C9 H9 106.9(10)
C8 C9 H9 113.9(10)
O2 C10 C11 103.71(12)
O2 C10 H10A 110.9(14)
C11 C10 H10A 111.4(13)
O2 C10 H10B 104.4(13)
C11 C10 H10B 115.0(12)
H10A C10 H10B 110.9(18)
O3 C11 C10 104.75(12)
O3 C11 H11A 108.3(13)
C10 C11 H11A 113.7(12)
O3 C11 H11B 110.6(12)
C10 C11 H11B 110.0(12)
H11A C11 H11B 109.4(17)
C13 C12 C6 113.45(11)
C13 C12 H12A 109.8(11)
C6 C12 H12A 111.5(11)
C13 C12 H12B 105.8(10)
C6 C12 H12B 110.4(10)
H12A C12 H12B 105.4(15)
O4 C13 O5 105.46(12)
O4 C13 C12 110.56(12)
O5 C13 C12 110.97(12)
O4 C13 H13 107.0(11)
O5 C13 H13 112.3(12)
C12 C13 H13 110.4(12)
O4 C14 C15 104.98(14)
O4 C14 H14A 105.4(19)
C15 C14 H14A 112.6(19)
O4 C14 H14B 103.8(16)
C15 C14 H14B 109.6(17)
H14A C14 H14B 119(2)
O5 C15 C14 104.99(15)
O5 C15 H15A 107(2)
C14 C15 H15A 114(2)
O5 C15 H15B 104.7(17)
C14 C15 H15B 105.8(16)
H15A C15 H15B 120(3)

loop_
_geom_bond_atom_site_label_1
_geom_bond_atom_site_label_2
_geom_bond_distance
Cl1 C1 1.7393(14)
O1 C7 1.4263(17)
O1 H1O 0.84(3)
O2 C9 1.4137(18)
O2 C10 1.4226(19)
O3 C9 1.4189(18)
O3 C11 1.4289(18)
O4 C13 1.4047(18)
O4 C14 1.428(2)
O5 C13 1.4101(19)
O5 C15 1.437(2)
N1 C1 1.3274(19)
N1 C5 1.3432(18)
C1 C2 1.380(2)
C2 C3 1.381(2)
C2 H2 1.001(19)
C3 C4 1.396(2)
C3 H3 0.98(2)
C4 C5 1.3873(19)
C4 C6 1.5160(19)
C5 H5 0.984(17)
C6 C12 1.5372(19)
C6 C7 1.5508(19)
C6 D6 0.954(15)
C7 C8 1.522(2)
C7 D7 1.009(15)
C8 C9 1.506(2)
C8 H8A 0.95(2)
C8 H8B 0.920(18)
C9 H9 0.959(18)
C10 C11 1.514(2)
C10 H10A 1.01(2)
C10 H10B 0.94(2)
C11 H11A 0.98(2)
C11 H11B 0.97(2)
C12 C13 1.4997(19)
C12 H12A 0.994(19)
C12 H12B 1.011(19)
C13 H13 0.97(2)
C14 C15 1.499(3)
C14 H14A 0.89(3)
C14 H14B 1.00(3)
C15 H15A 1.10(4)
C15 H15B 1.02(3)

loop_
_geom_hbond_atom_site_label_D
_geom_hbond_atom_site_label_H
_geom_hbond_atom_site_label_A
_geom_hbond_distance_DH
_geom_hbond_distance_HA
_geom_hbond_distance_DA
_geom_hbond_angle_DHA
_geom_hbond_site_symmetry_A
O1 H1O N1 0.84(3) 2.14(3) 2.9547(16) 165(2) 1_455

loop_
_geom_torsion_atom_site_label_1
_geom_torsion_atom_site_label_2
_geom_torsion_atom_site_label_3
_geom_torsion_atom_site_label_4
_geom_torsion
C5 N1 C1 C2 -0.1(2)
C5 N1 C1 Cl1 -179.98(10)
N1 C1 C2 C3 0.2(2)
Cl1 C1 C2 C3 -179.96(13)
C1 C2 C3 C4 -0.2(2)
C2 C3 C4 C5 0.1(2)
C2 C3 C4 C6 -176.89(14)
C1 N1 C5 C4 0.0(2)
C3 C4 C5 N1 0.0(2)
C6 C4 C5 N1 176.96(13)
C5 C4 C6 C12 124.58(13)
C3 C4 C6 C12 -58.57(18)
C5 C4 C6 C7 -111.64(14)
C3 C4 C6 C7 65.21(17)
C4 C6 C7 O1 -177.51(11)
C12 C6 C7 O1 -53.04(14)
C4 C6 C7 C8 63.98(14)
C12 C6 C7 C8 -171.54(11)
O1 C7 C8 C9 71.93(15)
C6 C7 C8 C9 -167.61(12)
C10 O2 C9 O3 -39.95(16)
C10 O2 C9 C8 -158.24(13)
C11 O3 C9 O2 28.85(16)
C11 O3 C9 C8 146.97(12)
C7 C8 C9 O2 -177.22(12)
C7 C8 C9 O3 67.37(16)
C9 O2 C10 C11 34.49(16)
C9 O3 C11 C10 -6.96(17)
O2 C10 C11 O3 -16.96(17)
C4 C6 C12 C13 -68.05(15)
C7 C6 C12 C13 168.65(12)
C14 O4 C13 O5 37.04(17)
C14 O4 C13 C12 157.06(15)
C15 O5 C13 O4 -36.4(2)
C15 O5 C13 C12 -156.12(17)
C6 C12 C13 O4 -178.71(12)
C6 C12 C13 O5 -62.06(16)
C13 O4 C14 C15 -22.7(2)
C13 O5 C15 C14 21.3(3)
O4 C14 C15 O5 0.7(3)
